data_7240736
loop_
_publ_author_name
'Akhtar, Muhammad Saeed'
'Thombal, Raju S.'
'Inductivo Tamargo, Ramuel John'
'Yang, Won-Guen'
'Kim, Sung Hong'
'Lee, Yong Rok'

_publ_section_title
;
 Eco-friendly organocatalyst- and reagent-controlled selective
 construction of diverse and multifunctionalized 2-hydroxybenzophenone
 frameworks for potent UV-A/B filters by cascade benzannulation
;
_journal_issue 14
_journal_name_full 'Green Chemistry'
_journal_page_first 4523
_journal_page_last 4531
_journal_paper_doi 10.1039/D0GC01011A
_journal_volume 22
_journal_year 2020
_chemical_formula_moiety 'C16 H14 O3'
_chemical_formula_sum 'C16 H14 O3'
_chemical_formula_weight 254.27
_chemical_name_systematic 3-(2-hydroxy-5-methylbenzoyl)-5-methylbenzaldehyde
_space_group_crystal_system monoclinic
_space_group_IT_number 14
_space_group_name_Hall '-P 2ybc'
_space_group_name_H-M_alt 'P 1 21/c 1'
_atom_sites_solution_hydrogens geom
_audit_creation_method SHELXL-2014/7
_audit_update_record
;
2020-03-21 deposited with the CCDC.	2020-06-16 downloaded from the CCDC.
;
_cell_angle_alpha 90
_cell_angle_beta 95.8770(10)
_cell_angle_gamma 90
_cell_formula_units_Z 8
_cell_length_a 13.6722(4)
_cell_length_b 21.2561(6)
_cell_length_c 8.9159(2)
_cell_measurement_reflns_used 9214
_cell_measurement_temperature 223(2)
_cell_measurement_theta_max 28.27
_cell_measurement_theta_min 2.43
_cell_volume 2577.50(12)
_computing_cell_refinement 'Bruker SAINT'
_computing_data_collection 'Bruker APEX3'
_computing_data_reduction 'Bruker SAINT'
_computing_molecular_graphics 'Bruker SHELXTL'
_computing_publication_material 'Bruker SHELXTL'
_computing_structure_refinement 'SHELXL-2014/7 (Sheldrick, 2014)'
_computing_structure_solution 'Bruker SHELXTL'
_diffrn_ambient_temperature 223(2)
_diffrn_measured_fraction_theta_full 0.994
_diffrn_measured_fraction_theta_max 0.995
_diffrn_measurement_device_type 'PHOTON II M14'
_diffrn_measurement_method '\f and \w scans'
_diffrn_radiation_type MoK\a
_diffrn_radiation_wavelength 0.71073
_diffrn_reflns_av_R_equivalents 0.0330
_diffrn_reflns_av_unetI/netI 0.0130
_diffrn_reflns_Laue_measured_fraction_full 0.994
_diffrn_reflns_Laue_measured_fraction_max 0.995
_diffrn_reflns_limit_h_max 18
_diffrn_reflns_limit_h_min -18
_diffrn_reflns_limit_k_max 28
_diffrn_reflns_limit_k_min -28
_diffrn_reflns_limit_l_max 11
_diffrn_reflns_limit_l_min -11
_diffrn_reflns_number 81761
_diffrn_reflns_point_group_measured_fraction_full 0.994
_diffrn_reflns_point_group_measured_fraction_max 0.995
_diffrn_reflns_theta_full 25.242
_diffrn_reflns_theta_max 28.317
_diffrn_reflns_theta_min 1.778
_exptl_absorpt_coefficient_mu 0.090
_exptl_absorpt_correction_T_max 0.7457
_exptl_absorpt_correction_T_min 0.7191
_exptl_absorpt_correction_type multi-scan
_exptl_absorpt_process_details 'Bruker SADABS'
_exptl_crystal_colour yellow
_exptl_crystal_density_diffrn 1.311
_exptl_crystal_description block
_exptl_crystal_F_000 1072
_exptl_crystal_recrystallization_method 'Re-crystallisation from solvent: hexane/EtOAc'
_exptl_crystal_size_max 0.444
_exptl_crystal_size_mid 0.262
_exptl_crystal_size_min 0.114
_refine_diff_density_max 0.297
_refine_diff_density_min -0.198
_refine_diff_density_rms 0.042
_refine_ls_extinction_method none
_refine_ls_goodness_of_fit_ref 1.067
_refine_ls_hydrogen_treatment constr
_refine_ls_matrix_type full
_refine_ls_number_parameters 349
_refine_ls_number_reflns 6382
_refine_ls_number_restraints 0
_refine_ls_restrained_S_all 1.067
_refine_ls_R_factor_all 0.0580
_refine_ls_R_factor_gt 0.0499
_refine_ls_shift/su_max 0.001
_refine_ls_shift/su_mean 0.000
_refine_ls_structure_factor_coef Fsqd
_refine_ls_weighting_details 'w=1/[\s^2^(Fo^2^)+(0.0716P)^2^+0.9736P] where P=(Fo^2^+2Fc^2^)/3'
_refine_ls_weighting_scheme calc
_refine_ls_wR_factor_gt 0.1428
_refine_ls_wR_factor_ref 0.1507
_reflns_Friedel_coverage 0.000
_reflns_number_gt 5473
_reflns_number_total 6382
_reflns_threshold_expression 'I > 2\s(I)'
_cod_data_source_file d0gc01011a2.cif
_cod_data_source_block MS380
_cod_depositor_comments
;
The following automatic conversions were performed:

data item '_exptl_absorpt_correction_type' value 'Multi-scan' was
changed to 'multi-scan' in accordance with the
/home/data/users/saulius/crontab/automatic-downloads/rss-feeds/RSC/lib/dictionaries/cif_core.dic
dictionary named 'cif_core.dic' version 2.4.2 last updated on
2011-04-26.

Automatic conversion script
Id: cif_fix_values 7556 2019-12-06 15:28:31Z antanas 

 Adding full bibliography for 7240736--7240737.cif.

 Adding full bibliography for 7240736--7240737.cif.
;
_cod_original_sg_symbol_H-M 'P 21/c'
_cod_database_code 7240736
_shelx_shelxl_version_number 2014/7
_shelx_space_group_comment
; 
The symmetry employed for this shelxl refinement is uniquely defined 
by the following loop, which should always be used as a source of 
symmetry information in preference to the above space-group names. 
They are only intended as comments. 
;
_shelx_estimated_absorpt_t_min 0.961
_shelx_estimated_absorpt_t_max 0.990

loop_
_space_group_symop_operation_xyz
'x, y, z'
'-x, y+1/2, -z+1/2'
'-x, -y, -z'
'x, -y-1/2, z-1/2'

loop_
_atom_site_label
_atom_site_type_symbol
_atom_site_fract_x
_atom_site_fract_y
_atom_site_fract_z
_atom_site_U_iso_or_equiv
_atom_site_adp_type
_atom_site_occupancy
_atom_site_site_symmetry_order
_atom_site_calc_flag
_atom_site_refinement_flags_posn
_atom_site_refinement_flags_adp
_atom_site_refinement_flags_occupancy
_atom_site_disorder_assembly
_atom_site_disorder_group
C1 C 0.37484(10) 0.58360(6) 0.89366(15) 0.0314(3) Uani 1 1 d . . . . .
O1 O 0.36604(9) 0.57605(5) 1.02925(11) 0.0439(3) Uani 1 1 d . . . . .
C2 C 0.37799(9) 0.52988(6) 0.79052(15) 0.0290(3) Uani 1 1 d . . . . .
C3 C 0.38646(10) 0.46848(7) 0.84892(17) 0.0353(3) Uani 1 1 d . . . . .
C4 C 0.38979(12) 0.41798(7) 0.7500(2) 0.0442(4) Uani 1 1 d . . . . .
H4 H 0.3964 0.3769 0.7885 0.053 Uiso 1 1 calc R U . . .
C5 C 0.38353(11) 0.42748(7) 0.59715(19) 0.0412(3) Uani 1 1 d . . . . .
H5 H 0.3871 0.3927 0.5329 0.049 Uiso 1 1 calc R U . . .
C6 C 0.37204(9) 0.48766(7) 0.53446(16) 0.0330(3) Uani 1 1 d . . . . .
C7 C 0.36929(9) 0.53757(6) 0.63291(15) 0.0294(3) Uani 1 1 d . . . . .
H7 H 0.3613 0.5784 0.5931 0.035 Uiso 1 1 calc R U . . .
O2 O 0.39103(10) 0.45607(6) 0.99814(13) 0.0500(3) Uani 1 1 d . . . . .
H2 H 0.3846 0.4893 1.0451 0.075 Uiso 1 1 calc R U . . .
C8 C 0.36289(11) 0.49716(8) 0.36645(17) 0.0434(4) Uani 1 1 d . . . . .
H8A H 0.3315 0.5373 0.3418 0.065 Uiso 1 1 calc R U . . .
H8B H 0.3234 0.4636 0.3177 0.065 Uiso 1 1 calc R U . . .
H8C H 0.4278 0.4967 0.3315 0.065 Uiso 1 1 calc R U . . .
C9 C 0.38231(10) 0.64959(6) 0.83752(14) 0.0308(3) Uani 1 1 d . . . . .
C10 C 0.31861(10) 0.69499(7) 0.88611(15) 0.0336(3) Uani 1 1 d . . . . .
H10 H 0.2706 0.6828 0.9486 0.040 Uiso 1 1 calc R U . . .
C11 C 0.32474(11) 0.75788(7) 0.84386(16) 0.0361(3) Uani 1 1 d . . . . .
C12 C 0.39686(11) 0.77464(7) 0.75208(16) 0.0368(3) Uani 1 1 d . . . . .
H12 H 0.4018 0.8167 0.7213 0.044 Uiso 1 1 calc R U . . .
C13 C 0.46192(11) 0.73011(6) 0.70505(15) 0.0342(3) Uani 1 1 d . . . . .
C14 C 0.45514(10) 0.66724(6) 0.74792(15) 0.0324(3) Uani 1 1 d . . . . .
H14 H 0.4993 0.6372 0.7166 0.039 Uiso 1 1 calc R U . . .
C15 C 0.25631(13) 0.80597(8) 0.9011(2) 0.0501(4) Uani 1 1 d . . . . .
H15A H 0.2795 0.8172 1.0041 0.075 Uiso 1 1 calc R U . . .
H15B H 0.1907 0.7884 0.8980 0.075 Uiso 1 1 calc R U . . .
H15C H 0.2548 0.8432 0.8380 0.075 Uiso 1 1 calc R U . . .
C16 C 0.53708(12) 0.74941(7) 0.60673(17) 0.0421(3) Uani 1 1 d . . . . .
H16 H 0.5358 0.7913 0.5726 0.051 Uiso 1 1 calc R U . . .
O3 O 0.59964(10) 0.71547(7) 0.56731(17) 0.0629(4) Uani 1 1 d . . . . .
C17 C 0.13420(9) 0.41274(6) 0.55810(14) 0.0290(3) Uani 1 1 d . . . . .
O4 O 0.14693(8) 0.41419(5) 0.42265(11) 0.0390(2) Uani 1 1 d . . . . .
C18 C 0.12951(9) 0.47085(6) 0.64645(14) 0.0271(3) Uani 1 1 d . . . . .
C19 C 0.12031(10) 0.52906(6) 0.57102(16) 0.0317(3) Uani 1 1 d . . . . .
C20 C 0.11148(11) 0.58383(7) 0.65408(19) 0.0412(3) Uani 1 1 d . . . . .
H20 H 0.1038 0.6227 0.6042 0.049 Uiso 1 1 calc R U . . .
C21 C 0.11396(11) 0.58150(7) 0.80878(19) 0.0418(3) Uani 1 1 d . . . . .
H21 H 0.1064 0.6189 0.8626 0.050 Uiso 1 1 calc R U . . .
C22 C 0.12745(10) 0.52459(7) 0.88811(16) 0.0352(3) Uani 1 1 d . . . . .
C23 C 0.13495(9) 0.47043(6) 0.80462(15) 0.0305(3) Uani 1 1 d . . . . .
H23 H 0.1440 0.4318 0.8555 0.037 Uiso 1 1 calc R U . . .
O5 O 0.11859(9) 0.53470(5) 0.42006(12) 0.0418(3) Uani 1 1 d . . . . .
H5A H 0.1261 0.4995 0.3824 0.063 Uiso 1 1 calc R U . . .
C24 C 0.13284(13) 0.52279(9) 1.05762(18) 0.0491(4) Uani 1 1 d . . . . .
H24A H 0.0676 0.5290 1.0889 0.074 Uiso 1 1 calc R U . . .
H24B H 0.1762 0.5559 1.0995 0.074 Uiso 1 1 calc R U . . .
H24C H 0.1581 0.4823 1.0936 0.074 Uiso 1 1 calc R U . . .
C25 C 0.12094(10) 0.34982(6) 0.62896(14) 0.0293(3) Uani 1 1 d . . . . .
C26 C 0.18075(10) 0.30009(6) 0.59173(15) 0.0330(3) Uani 1 1 d . . . . .
H26 H 0.2308 0.3077 0.5291 0.040 Uiso 1 1 calc R U . . .
C27 C 0.16788(11) 0.23943(6) 0.64530(16) 0.0352(3) Uani 1 1 d . . . . .
C28 C 0.09304(11) 0.22950(6) 0.73751(16) 0.0357(3) Uani 1 1 d . . . . .
H28 H 0.0830 0.1889 0.7748 0.043 Uiso 1 1 calc R U . . .
C29 C 0.03296(10) 0.27853(6) 0.77548(15) 0.0326(3) Uani 1 1 d . . . . .
C30 C 0.04603(10) 0.33907(6) 0.72049(15) 0.0304(3) Uani 1 1 d . . . . .
H30 H 0.0048 0.3721 0.7449 0.037 Uiso 1 1 calc R U . . .
C31 C 0.23198(14) 0.18595(8) 0.6022(2) 0.0512(4) Uani 1 1 d . . . . .
H31A H 0.2123 0.1474 0.6490 0.077 Uiso 1 1 calc R U . . .
H31B H 0.3001 0.1951 0.6364 0.077 Uiso 1 1 calc R U . . .
H31C H 0.2247 0.1810 0.4935 0.077 Uiso 1 1 calc R U . . .
C32 C -0.04289(13) 0.26624(7) 0.87822(18) 0.0423(3) Uani 1 1 d . . . . .
H32 H -0.0480 0.2249 0.9141 0.051 Uiso 1 1 calc R U . . .
O6 O -0.09868(10) 0.30462(6) 0.91981(15) 0.0558(3) Uani 1 1 d . . . . .

loop_
_atom_site_aniso_label
_atom_site_aniso_U_11
_atom_site_aniso_U_22
_atom_site_aniso_U_33
_atom_site_aniso_U_23
_atom_site_aniso_U_13
_atom_site_aniso_U_12
C1 0.0318(6) 0.0330(7) 0.0296(6) 0.0002(5) 0.0045(5) -0.0017(5)
O1 0.0582(7) 0.0452(6) 0.0295(5) 0.0008(4) 0.0105(5) -0.0032(5)
C2 0.0269(6) 0.0286(6) 0.0314(6) 0.0008(5) 0.0029(5) -0.0006(5)
C3 0.0344(7) 0.0331(7) 0.0381(7) 0.0069(5) 0.0020(5) 0.0013(5)
C4 0.0477(9) 0.0284(7) 0.0561(10) 0.0042(6) 0.0037(7) 0.0057(6)
C5 0.0390(7) 0.0331(7) 0.0513(9) -0.0110(6) 0.0036(6) 0.0032(6)
C6 0.0260(6) 0.0375(7) 0.0353(7) -0.0070(5) 0.0023(5) -0.0001(5)
C7 0.0282(6) 0.0292(6) 0.0308(6) 0.0003(5) 0.0027(5) -0.0004(5)
O2 0.0671(8) 0.0433(6) 0.0397(6) 0.0143(5) 0.0055(5) 0.0024(6)
C8 0.0395(8) 0.0569(9) 0.0340(7) -0.0112(7) 0.0038(6) -0.0013(7)
C9 0.0345(6) 0.0302(6) 0.0278(6) -0.0043(5) 0.0034(5) -0.0024(5)
C10 0.0340(7) 0.0354(7) 0.0316(6) -0.0069(5) 0.0042(5) -0.0022(5)
C11 0.0383(7) 0.0331(7) 0.0356(7) -0.0077(5) -0.0026(5) 0.0020(5)
C12 0.0451(8) 0.0287(6) 0.0353(7) -0.0029(5) -0.0021(6) -0.0024(5)
C13 0.0400(7) 0.0318(7) 0.0306(6) -0.0031(5) 0.0028(5) -0.0064(5)
C14 0.0359(7) 0.0295(6) 0.0322(6) -0.0047(5) 0.0062(5) -0.0026(5)
C15 0.0507(9) 0.0401(8) 0.0584(10) -0.0133(7) 0.0010(8) 0.0093(7)
C16 0.0519(9) 0.0354(7) 0.0401(8) -0.0033(6) 0.0093(6) -0.0131(6)
O3 0.0638(8) 0.0540(8) 0.0765(9) -0.0043(7) 0.0350(7) -0.0091(6)
C17 0.0302(6) 0.0267(6) 0.0301(6) 0.0007(5) 0.0035(5) -0.0025(5)
O4 0.0545(6) 0.0336(5) 0.0300(5) -0.0008(4) 0.0093(4) -0.0052(4)
C18 0.0253(6) 0.0247(6) 0.0316(6) 0.0001(5) 0.0037(4) -0.0017(4)
C19 0.0286(6) 0.0289(6) 0.0375(7) 0.0035(5) 0.0036(5) 0.0002(5)
C20 0.0422(8) 0.0250(6) 0.0569(9) 0.0019(6) 0.0074(7) 0.0033(5)
C21 0.0383(7) 0.0311(7) 0.0571(9) -0.0132(6) 0.0103(7) 0.0006(6)
C22 0.0296(6) 0.0387(7) 0.0381(7) -0.0098(6) 0.0073(5) -0.0042(5)
C23 0.0301(6) 0.0298(6) 0.0317(6) -0.0006(5) 0.0039(5) -0.0030(5)
O5 0.0543(6) 0.0347(5) 0.0365(5) 0.0101(4) 0.0043(5) 0.0012(5)
C24 0.0513(9) 0.0596(10) 0.0373(8) -0.0151(7) 0.0093(7) -0.0072(8)
C25 0.0353(6) 0.0239(6) 0.0286(6) -0.0007(5) 0.0028(5) -0.0027(5)
C26 0.0364(7) 0.0289(6) 0.0338(6) -0.0025(5) 0.0046(5) -0.0004(5)
C27 0.0418(7) 0.0266(6) 0.0361(7) -0.0020(5) -0.0010(5) 0.0031(5)
C28 0.0487(8) 0.0248(6) 0.0326(7) 0.0023(5) -0.0005(6) -0.0034(5)
C29 0.0414(7) 0.0275(6) 0.0289(6) 0.0009(5) 0.0030(5) -0.0062(5)
C30 0.0351(6) 0.0253(6) 0.0310(6) -0.0013(5) 0.0042(5) -0.0025(5)
C31 0.0581(10) 0.0331(8) 0.0629(11) -0.0034(7) 0.0083(8) 0.0109(7)
C32 0.0542(9) 0.0343(7) 0.0397(8) 0.0013(6) 0.0112(6) -0.0120(6)
O6 0.0623(8) 0.0522(7) 0.0569(7) -0.0015(6) 0.0258(6) -0.0050(6)

loop_
_atom_type_symbol
_atom_type_description
_atom_type_scat_dispersion_real
_atom_type_scat_dispersion_imag
_atom_type_scat_source
C C 0.0033 0.0016 'International Tables Vol C Tables 4.2.6.8 and 6.1.1.4'
H H 0.0000 0.0000 'International Tables Vol C Tables 4.2.6.8 and 6.1.1.4'
O O 0.0106 0.0060 'International Tables Vol C Tables 4.2.6.8 and 6.1.1.4'

loop_
_geom_angle_atom_site_label_1
_geom_angle_atom_site_label_2
_geom_angle_atom_site_label_3
_geom_angle
_geom_angle_site_symmetry_1
_geom_angle_site_symmetry_3
_geom_angle_publ_flag
O1 C1 C2 121.50(12) . . ?
O1 C1 C9 117.72(12) . . ?
C2 C1 C9 120.78(11) . . ?
C3 C2 C7 118.23(12) . . ?
C3 C2 C1 119.76(12) . . ?
C7 C2 C1 121.98(12) . . ?
O2 C3 C4 118.12(13) . . ?
O2 C3 C2 122.67(13) . . ?
C4 C3 C2 119.21(13) . . ?
C5 C4 C3 120.84(14) . . ?
C5 C4 H4 119.6 . . ?
C3 C4 H4 119.6 . . ?
C4 C5 C6 121.66(13) . . ?
C4 C5 H5 119.2 . . ?
C6 C5 H5 119.2 . . ?
C7 C6 C5 117.28(13) . . ?
C7 C6 C8 121.69(13) . . ?
C5 C6 C8 121.03(13) . . ?
C6 C7 C2 122.73(12) . . ?
C6 C7 H7 118.6 . . ?
C2 C7 H7 118.6 . . ?
C3 O2 H2 109.5 . . ?
C6 C8 H8A 109.5 . . ?
C6 C8 H8B 109.5 . . ?
H8A C8 H8B 109.5 . . ?
C6 C8 H8C 109.5 . . ?
H8A C8 H8C 109.5 . . ?
H8B C8 H8C 109.5 . . ?
C14 C9 C10 119.81(13) . . ?
C14 C9 C1 121.51(12) . . ?
C10 C9 C1 118.51(12) . . ?
C11 C10 C9 121.45(13) . . ?
C11 C10 H10 119.3 . . ?
C9 C10 H10 119.3 . . ?
C12 C11 C10 118.07(13) . . ?
C12 C11 C15 121.80(14) . . ?
C10 C11 C15 120.10(14) . . ?
C11 C12 C13 121.08(13) . . ?
C11 C12 H12 119.5 . . ?
C13 C12 H12 119.5 . . ?
C12 C13 C14 120.40(13) . . ?
C12 C13 C16 119.67(13) . . ?
C14 C13 C16 119.92(13) . . ?
C9 C14 C13 119.17(13) . . ?
C9 C14 H14 120.4 . . ?
C13 C14 H14 120.4 . . ?
C11 C15 H15A 109.5 . . ?
C11 C15 H15B 109.5 . . ?
H15A C15 H15B 109.5 . . ?
C11 C15 H15C 109.5 . . ?
H15A C15 H15C 109.5 . . ?
H15B C15 H15C 109.5 . . ?
O3 C16 C13 124.61(15) . . ?
O3 C16 H16 117.7 . . ?
C13 C16 H16 117.7 . . ?
O4 C17 C18 121.33(11) . . ?
O4 C17 C25 117.96(11) . . ?
C18 C17 C25 120.69(11) . . ?
C23 C18 C19 118.57(12) . . ?
C23 C18 C17 122.14(11) . . ?
C19 C18 C17 119.29(12) . . ?
O5 C19 C20 117.58(12) . . ?
O5 C19 C18 123.12(12) . . ?
C20 C19 C18 119.30(13) . . ?
C21 C20 C19 120.56(14) . . ?
C21 C20 H20 119.7 . . ?
C19 C20 H20 119.7 . . ?
C20 C21 C22 121.60(13) . . ?
C20 C21 H21 119.2 . . ?
C22 C21 H21 119.2 . . ?
C23 C22 C21 117.39(13) . . ?
C23 C22 C24 121.41(14) . . ?
C21 C22 C24 121.19(13) . . ?
C22 C23 C18 122.47(13) . . ?
C22 C23 H23 118.8 . . ?
C18 C23 H23 118.8 . . ?
C19 O5 H5A 109.5 . . ?
C22 C24 H24A 109.5 . . ?
C22 C24 H24B 109.5 . . ?
H24A C24 H24B 109.5 . . ?
C22 C24 H24C 109.5 . . ?
H24A C24 H24C 109.5 . . ?
H24B C24 H24C 109.5 . . ?
C30 C25 C26 119.91(12) . . ?
C30 C25 C17 121.45(12) . . ?
C26 C25 C17 118.44(12) . . ?
C27 C26 C25 121.44(13) . . ?
C27 C26 H26 119.3 . . ?
C25 C26 H26 119.3 . . ?
C26 C27 C28 117.97(13) . . ?
C26 C27 C31 120.87(14) . . ?
C28 C27 C31 121.15(13) . . ?
C29 C28 C27 121.22(12) . . ?
C29 C28 H28 119.4 . . ?
C27 C28 H28 119.4 . . ?
C28 C29 C30 120.39(13) . . ?
C28 C29 C32 119.26(12) . . ?
C30 C29 C32 120.32(13) . . ?
C25 C30 C29 119.06(12) . . ?
C25 C30 H30 120.5 . . ?
C29 C30 H30 120.5 . . ?
C27 C31 H31A 109.5 . . ?
C27 C31 H31B 109.5 . . ?
H31A C31 H31B 109.5 . . ?
C27 C31 H31C 109.5 . . ?
H31A C31 H31C 109.5 . . ?
H31B C31 H31C 109.5 . . ?
O6 C32 C29 125.47(14) . . ?
O6 C32 H32 117.3 . . ?
C29 C32 H32 117.3 . . ?

loop_
_geom_bond_atom_site_label_1
_geom_bond_atom_site_label_2
_geom_bond_distance
_geom_bond_site_symmetry_2
_geom_bond_publ_flag
C1 O1 1.2375(16) . ?
C1 C2 1.4695(18) . ?
C1 C9 1.4961(18) . ?
C2 C3 1.4055(18) . ?
C2 C7 1.4076(18) . ?
C3 O2 1.3515(18) . ?
C3 C4 1.393(2) . ?
C4 C5 1.372(2) . ?
C4 H4 0.9400 . ?
C5 C6 1.398(2) . ?
C5 H5 0.9400 . ?
C6 C7 1.3800(18) . ?
C6 C8 1.504(2) . ?
C7 H7 0.9400 . ?
O2 H2 0.8300 . ?
C8 H8A 0.9700 . ?
C8 H8B 0.9700 . ?
C8 H8C 0.9700 . ?
C9 C14 1.3904(18) . ?
C9 C10 1.3982(18) . ?
C10 C11 1.394(2) . ?
C10 H10 0.9400 . ?
C11 C12 1.391(2) . ?
C11 C15 1.509(2) . ?
C12 C13 1.393(2) . ?
C12 H12 0.9400 . ?
C13 C14 1.3956(19) . ?
C13 C16 1.476(2) . ?
C14 H14 0.9400 . ?
C15 H15A 0.9700 . ?
C15 H15B 0.9700 . ?
C15 H15C 0.9700 . ?
C16 O3 1.199(2) . ?
C16 H16 0.9400 . ?
C17 O4 1.2380(16) . ?
C17 C18 1.4700(17) . ?
C17 C25 1.4980(17) . ?
C18 C23 1.4045(18) . ?
C18 C19 1.4078(17) . ?
C19 O5 1.3490(17) . ?
C19 C20 1.392(2) . ?
C20 C21 1.377(2) . ?
C20 H20 0.9400 . ?
C21 C22 1.404(2) . ?
C21 H21 0.9400 . ?
C22 C23 1.3805(18) . ?
C22 C24 1.506(2) . ?
C23 H23 0.9400 . ?
O5 H5A 0.8300 . ?
C24 H24A 0.9700 . ?
C24 H24B 0.9700 . ?
C24 H24C 0.9700 . ?
C25 C30 1.3923(18) . ?
C25 C26 1.3971(18) . ?
C26 C27 1.3925(19) . ?
C26 H26 0.9400 . ?
C27 C28 1.393(2) . ?
C27 C31 1.509(2) . ?
C28 C29 1.390(2) . ?
C28 H28 0.9400 . ?
C29 C30 1.3951(18) . ?
C29 C32 1.476(2) . ?
C30 H30 0.9400 . ?
C31 H31A 0.9700 . ?
C31 H31B 0.9700 . ?
C31 H31C 0.9700 . ?
C32 O6 1.201(2) . ?
C32 H32 0.9400 . ?

loop_
_geom_hbond_atom_site_label_D
_geom_hbond_atom_site_label_H
_geom_hbond_atom_site_label_A
_geom_hbond_distance_DH
_geom_hbond_distance_HA
_geom_hbond_distance_DA
_geom_hbond_angle_DHA
_geom_hbond_site_symmetry_A
O5 H5A O4 0.83 1.87 2.5905(15) 145.1 .
O2 H2 O1 0.83 1.87 2.5919(17) 145.5 .

loop_
_geom_torsion_atom_site_label_1
_geom_torsion_atom_site_label_2
_geom_torsion_atom_site_label_3
_geom_torsion_atom_site_label_4
_geom_torsion
_geom_torsion_site_symmetry_1
_geom_torsion_site_symmetry_2
_geom_torsion_site_symmetry_3
_geom_torsion_site_symmetry_4
_geom_torsion_publ_flag
O1 C1 C2 C3 -9.9(2) . . . . ?
C9 C1 C2 C3 170.00(12) . . . . ?
O1 C1 C2 C7 167.78(13) . . . . ?
C9 C1 C2 C7 -12.27(19) . . . . ?
C7 C2 C3 O2 -177.17(12) . . . . ?
C1 C2 C3 O2 0.6(2) . . . . ?
C7 C2 C3 C4 2.5(2) . . . . ?
C1 C2 C3 C4 -179.73(13) . . . . ?
O2 C3 C4 C5 178.73(14) . . . . ?
C2 C3 C4 C5 -0.9(2) . . . . ?
C3 C4 C5 C6 -1.0(2) . . . . ?
C4 C5 C6 C7 1.3(2) . . . . ?
C4 C5 C6 C8 -178.54(14) . . . . ?
C5 C6 C7 C2 0.32(19) . . . . ?
C8 C6 C7 C2 -179.81(12) . . . . ?
C3 C2 C7 C6 -2.2(2) . . . . ?
C1 C2 C7 C6 -179.96(12) . . . . ?
O1 C1 C9 C14 131.50(14) . . . . ?
C2 C1 C9 C14 -48.45(18) . . . . ?
O1 C1 C9 C10 -43.84(18) . . . . ?
C2 C1 C9 C10 136.22(13) . . . . ?
C14 C9 C10 C11 1.5(2) . . . . ?
C1 C9 C10 C11 176.93(12) . . . . ?
C9 C10 C11 C12 -0.4(2) . . . . ?
C9 C10 C11 C15 -178.63(13) . . . . ?
C10 C11 C12 C13 -0.8(2) . . . . ?
C15 C11 C12 C13 177.45(14) . . . . ?
C11 C12 C13 C14 0.8(2) . . . . ?
C11 C12 C13 C16 179.54(13) . . . . ?
C10 C9 C14 C13 -1.4(2) . . . . ?
C1 C9 C14 C13 -176.72(12) . . . . ?
C12 C13 C14 C9 0.3(2) . . . . ?
C16 C13 C14 C9 -178.41(13) . . . . ?
C12 C13 C16 O3 175.63(16) . . . . ?
C14 C13 C16 O3 -5.6(2) . . . . ?
O4 C17 C18 C23 -166.96(13) . . . . ?
C25 C17 C18 C23 14.69(19) . . . . ?
O4 C17 C18 C19 12.35(19) . . . . ?
C25 C17 C18 C19 -166.00(12) . . . . ?
C23 C18 C19 O5 177.19(12) . . . . ?
C17 C18 C19 O5 -2.1(2) . . . . ?
C23 C18 C19 C20 -3.49(19) . . . . ?
C17 C18 C19 C20 177.17(12) . . . . ?
O5 C19 C20 C21 -179.15(13) . . . . ?
C18 C19 C20 C21 1.5(2) . . . . ?
C19 C20 C21 C22 1.4(2) . . . . ?
C20 C21 C22 C23 -2.1(2) . . . . ?
C20 C21 C22 C24 178.30(14) . . . . ?
C21 C22 C23 C18 0.0(2) . . . . ?
C24 C22 C23 C18 179.57(13) . . . . ?
C19 C18 C23 C22 2.8(2) . . . . ?
C17 C18 C23 C22 -177.88(12) . . . . ?
O4 C17 C25 C30 -133.28(14) . . . . ?
C18 C17 C25 C30 45.13(18) . . . . ?
O4 C17 C25 C26 41.65(18) . . . . ?
C18 C17 C25 C26 -139.95(13) . . . . ?
C30 C25 C26 C27 -0.5(2) . . . . ?
C17 C25 C26 C27 -175.56(12) . . . . ?
C25 C26 C27 C28 0.1(2) . . . . ?
C25 C26 C27 C31 179.02(14) . . . . ?
C26 C27 C28 C29 -0.1(2) . . . . ?
C31 C27 C28 C29 -179.01(14) . . . . ?
C27 C28 C29 C30 0.5(2) . . . . ?
C27 C28 C29 C32 -177.67(13) . . . . ?
C26 C25 C30 C29 0.93(19) . . . . ?
C17 C25 C30 C29 175.78(12) . . . . ?
C28 C29 C30 C25 -0.9(2) . . . . ?
C32 C29 C30 C25 177.26(12) . . . . ?
C28 C29 C32 O6 179.60(16) . . . . ?
C30 C29 C32 O6 1.4(2) . . . . ?
